data_7119628
loop_
_publ_author_name
'Chatterjee, Basujit'
'Gunanathan, Chidambaram'

_publ_section_title
;
 Ruthenium-catalysed multicomponent synthesis of borasiloxanes.
;
_journal_issue 16
_journal_name_full 'Chemical communications (Cambridge, England)'
_journal_page_first 2515
_journal_page_last 2518
_journal_paper_doi 10.1039/c7cc00787f
_journal_volume 53
_journal_year 2017
_chemical_formula_sum 'C144 H120 B2 O7 Si8'
_chemical_formula_weight 2208.73
_space_group_crystal_system trigonal
_space_group_IT_number 148
_space_group_name_Hall '-R 3'
_space_group_name_H-M_alt 'R -3 :H'
_symmetry_space_group_name_Hall '-R 3'
_symmetry_space_group_name_H-M 'R -3 :H'
_atom_sites_solution_hydrogens geom
_audit_creation_method SHELXL-2014/7
_audit_update_record
;
2016-06-04 deposited with the CCDC.
2017-02-02 downloaded from the CCDC.
;
_cell_angle_alpha 90
_cell_angle_beta 90
_cell_angle_gamma 120
_cell_formula_units_Z 3
_cell_length_a 18.8982(9)
_cell_length_b 18.8982(9)
_cell_length_c 28.7167(14)
_cell_measurement_reflns_used 8836
_cell_measurement_temperature 296(2)
_cell_measurement_theta_max 30.22
_cell_measurement_theta_min 3.03
_cell_volume 8881.9(7)
_computing_cell_refinement 'Bruker SAINT'
_computing_data_collection 'Bruker APEX2'
_computing_data_reduction 'Bruker SAINT'
_computing_molecular_graphics 'Bruker SHELXTL'
_computing_publication_material 'Bruker SHELXTL'
_computing_structure_refinement 'SHELXL-2014/7 (Sheldrick, 2014)'
_computing_structure_solution 'SHELXL-2014/7 (Sheldrick, 2014)'
_diffrn_ambient_temperature 296(2)
_diffrn_measured_fraction_theta_full 0.996
_diffrn_measured_fraction_theta_max 0.996
_diffrn_measurement_device_type 'Bruker APEX-II CCD'
_diffrn_measurement_method '\f and \w scans'
_diffrn_radiation_type MoK\a
_diffrn_radiation_wavelength 0.71073
_diffrn_reflns_av_R_equivalents 0.1130
_diffrn_reflns_av_unetI/netI 0.0590
_diffrn_reflns_Laue_measured_fraction_full 0.996
_diffrn_reflns_Laue_measured_fraction_max 0.996
_diffrn_reflns_limit_h_max 22
_diffrn_reflns_limit_h_min -22
_diffrn_reflns_limit_k_max 22
_diffrn_reflns_limit_k_min -22
_diffrn_reflns_limit_l_max 34
_diffrn_reflns_limit_l_min -34
_diffrn_reflns_number 35487
_diffrn_reflns_point_group_measured_fraction_full 0.996
_diffrn_reflns_point_group_measured_fraction_max 0.996
_diffrn_reflns_theta_full 25.242
_diffrn_reflns_theta_max 25.489
_diffrn_reflns_theta_min 2.588
_diffrn_source 'sealed tube'
_exptl_absorpt_coefficient_mu 0.150
_exptl_absorpt_correction_T_max 0.7461
_exptl_absorpt_correction_T_min 0.4100
_exptl_absorpt_correction_type multi-scan
_exptl_absorpt_process_details SADABS
_exptl_crystal_colour COLORLESS
_exptl_crystal_density_diffrn 1.239
_exptl_crystal_description BLOCK
_exptl_crystal_F_000 3486
_exptl_crystal_size_max 0.25
_exptl_crystal_size_mid 0.21
_exptl_crystal_size_min 0.19
_refine_diff_density_max 0.695
_refine_diff_density_min -0.536
_refine_diff_density_rms 0.062
_refine_ls_extinction_method none
_refine_ls_goodness_of_fit_ref 1.102
_refine_ls_hydrogen_treatment constr
_refine_ls_matrix_type full
_refine_ls_number_parameters 243
_refine_ls_number_reflns 3662
_refine_ls_number_restraints 0
_refine_ls_restrained_S_all 1.102
_refine_ls_R_factor_all 0.0546
_refine_ls_R_factor_gt 0.0475
_refine_ls_shift/su_max 0.002
_refine_ls_shift/su_mean 0.000
_refine_ls_structure_factor_coef Fsqd
_refine_ls_weighting_details 'w=1/[\s^2^(Fo^2^)+(0.0421P)^2^+17.2025P] where P=(Fo^2^+2Fc^2^)/3'
_refine_ls_weighting_scheme calc
_refine_ls_wR_factor_gt 0.1149
_refine_ls_wR_factor_ref 0.1197
_reflns_Friedel_coverage 0.000
_reflns_number_gt 3203
_reflns_number_total 3662
_reflns_threshold_expression 'I > 2\s(I)'
_cod_data_source_file c7cc00787f2.cif
_cod_data_source_block CG_BC_PM_09
_cod_depositor_comments
;
The following automatic conversions were performed:

'_exptl_absorpt_correction_type' value 'MULTI-SCAN' changed to
'multi-scan' according to
/usr/data/users/saulius/crontab/automatic-downloads/rss-feeds/RSC/lib/dictionaries/cif_core.dic
dictionary named 'cif_core.dic' version 2.4.2 from 2011-04-26.

Automatic conversion script
Id: cif_fix_values 4268 2015-11-12 08:31:59Z antanas 

 Adding full bibliography for 7119628.cif.
;
_cod_original_cell_volume 8881.9(10)
_cod_database_code 7119628
_shelx_shelxl_version_number 2014/7
_shelx_space_group_comment
;
The symmetry employed for this shelxl refinement is uniquely defined
by the following loop, which should always be used as a source of
symmetry information in preference to the above space-group names.
They are only intended as comments.
;

loop_
_space_group_symop_operation_xyz
'x, y, z'
'-y, x-y, z'
'-x+y, -x, z'
'x+2/3, y+1/3, z+1/3'
'-y+2/3, x-y+1/3, z+1/3'
'-x+y+2/3, -x+1/3, z+1/3'
'x+1/3, y+2/3, z+2/3'
'-y+1/3, x-y+2/3, z+2/3'
'-x+y+1/3, -x+2/3, z+2/3'
'-x, -y, -z'
'y, -x+y, -z'
'x-y, x, -z'
'-x+2/3, -y+1/3, -z+1/3'
'y+2/3, -x+y+1/3, -z+1/3'
'x-y+2/3, x+1/3, -z+1/3'
'-x+1/3, -y+2/3, -z+2/3'
'y+1/3, -x+y+2/3, -z+2/3'
'x-y+1/3, x+2/3, -z+2/3'

loop_
_atom_site_label
_atom_site_type_symbol
_atom_site_fract_x
_atom_site_fract_y
_atom_site_fract_z
_atom_site_U_iso_or_equiv
_atom_site_adp_type
_atom_site_occupancy
_atom_site_site_symmetry_order
_atom_site_calc_flag
_atom_site_refinement_flags_posn
_atom_site_refinement_flags_adp
_atom_site_refinement_flags_occupancy
Si2 Si 0.6667 0.3333 0.77685(3) 0.0243(2) Uani 1 3 d S T P
Si1 Si 0.16833(3) 0.07211(3) 0.79032(2) 0.02057(16) Uani 1 1 d . . .
C1 C 0.16575(11) 0.05804(12) 0.85495(6) 0.0228(4) Uani 1 1 d . . .
C7 C 0.24789(11) 0.17789(11) 0.77485(6) 0.0224(4) Uani 1 1 d . . .
C13 C 0.18972(11) -0.00384(12) 0.76193(6) 0.0240(4) Uani 1 1 d . . .
C17 C 0.23904(14) -0.10001(15) 0.76516(8) 0.0385(5) Uani 1 1 d . . .
H17 H 0.2606 -0.1266 0.7823 0.046 Uiso 1 1 calc R U .
C2 C 0.10654(12) -0.01488(12) 0.87501(7) 0.0274(4) Uani 1 1 d . . .
H2 H 0.0694 -0.0567 0.8558 0.033 Uiso 1 1 calc R U .
C5 C 0.21665(14) 0.10702(14) 0.93285(7) 0.0332(5) Uani 1 1 d . . .
H5 H 0.2541 0.1481 0.9522 0.040 Uiso 1 1 calc R U .
C6 C 0.22068(13) 0.11901(12) 0.88483(7) 0.0287(4) Uani 1 1 d . . .
H6 H 0.2607 0.1685 0.8725 0.034 Uiso 1 1 calc R U .
C3 C 0.10151(13) -0.02668(13) 0.92284(7) 0.0306(5) Uani 1 1 d . . .
H3 H 0.0608 -0.0755 0.9355 0.037 Uiso 1 1 calc R U .
C18 C 0.22217(12) -0.04443(12) 0.78670(7) 0.0288(4) Uani 1 1 d . . .
H18 H 0.2327 -0.0340 0.8183 0.035 Uiso 1 1 calc R U .
C4 C 0.15735(13) 0.03447(14) 0.95163(7) 0.0319(5) Uani 1 1 d . . .
H4 H 0.1548 0.0265 0.9837 0.038 Uiso 1 1 calc R U .
B1 B 0.0000 0.0000 0.77401(11) 0.0208(7) Uani 1 3 d S T P
C19 C 0.57593(12) 0.23654(13) 0.75610(7) 0.0288(4) Uani 1 1 d . . .
C12 C 0.32920(14) 0.19717(14) 0.77108(8) 0.0388(5) Uani 1 1 d . . .
H12 H 0.3420 0.1559 0.7743 0.047 Uiso 1 1 calc R U .
C20 C 0.53061(14) 0.17149(14) 0.78626(8) 0.0354(5) Uani 1 1 d . . .
H20 H 0.5469 0.1755 0.8172 0.042 Uiso 1 1 calc R U .
C9 C 0.29302(15) 0.32039(13) 0.76073(8) 0.0366(5) Uani 1 1 d . . .
H9 H 0.2806 0.3618 0.7569 0.044 Uiso 1 1 calc R U .
C8 C 0.23112(13) 0.24127(12) 0.76942(7) 0.0292(4) Uani 1 1 d . . .
H8 H 0.1775 0.2303 0.7717 0.035 Uiso 1 1 calc R U .
C10 C 0.37299(15) 0.33792(14) 0.75774(8) 0.0411(6) Uani 1 1 d . . .
H10 H 0.4146 0.3912 0.7524 0.049 Uiso 1 1 calc R U .
C16 C 0.22386(15) -0.11580(15) 0.71823(8) 0.0412(6) Uani 1 1 d . . .
H16 H 0.2352 -0.1530 0.7037 0.049 Uiso 1 1 calc R U .
C21 C 0.46204(15) 0.10127(14) 0.77132(9) 0.0437(6) Uani 1 1 d . . .
H21 H 0.4326 0.0589 0.7922 0.052 Uiso 1 1 calc R U .
C14 C 0.17542(15) -0.02085(14) 0.71448(7) 0.0367(5) Uani 1 1 d . . .
H14 H 0.1543 0.0058 0.6970 0.044 Uiso 1 1 calc R U .
C24 C 0.54930(15) 0.22710(15) 0.70995(8) 0.0404(5) Uani 1 1 d . . .
H24 H 0.5782 0.2692 0.6888 0.049 Uiso 1 1 calc R U .
C11 C 0.39110(14) 0.27612(15) 0.76274(9) 0.0471(6) Uani 1 1 d . . .
H11 H 0.4449 0.2876 0.7605 0.056 Uiso 1 1 calc R U .
C22 C 0.43711(15) 0.09365(15) 0.72576(10) 0.0474(6) Uani 1 1 d . . .
H22 H 0.3909 0.0462 0.7158 0.057 Uiso 1 1 calc R U .
C15 C 0.19191(17) -0.07641(16) 0.69285(8) 0.0448(6) Uani 1 1 d . . .
H15 H 0.1815 -0.0872 0.6612 0.054 Uiso 1 1 calc R U .
C23 C 0.48074(16) 0.15639(17) 0.69489(9) 0.0506(7) Uani 1 1 d . . .
H23 H 0.4642 0.1513 0.6640 0.061 Uiso 1 1 calc R U .
O1 O 0.07966(8) 0.06101(8) 0.77372(4) 0.0242(3) Uani 1 1 d . . .
O2 O 0.6667 0.3333 0.8333 0.0300(8) Uani 1 6 d S T P

loop_
_atom_site_aniso_label
_atom_site_aniso_U_11
_atom_site_aniso_U_22
_atom_site_aniso_U_33
_atom_site_aniso_U_23
_atom_site_aniso_U_13
_atom_site_aniso_U_12
Si2 0.0268(3) 0.0268(3) 0.0195(4) 0.000 0.000 0.01338(16)
Si1 0.0216(3) 0.0206(3) 0.0194(3) 0.00075(19) 0.00035(19) 0.0104(2)
C1 0.0243(9) 0.0260(10) 0.0218(9) -0.0002(7) 0.0009(7) 0.0154(8)
C7 0.0249(10) 0.0231(9) 0.0175(8) 0.0005(7) 0.0018(7) 0.0109(8)
C13 0.0226(9) 0.0231(10) 0.0246(9) -0.0002(7) 0.0015(7) 0.0101(8)
C17 0.0385(12) 0.0407(13) 0.0471(13) -0.0019(10) -0.0011(10) 0.0279(11)
C2 0.0249(10) 0.0294(10) 0.0245(10) 0.0006(8) -0.0026(8) 0.0110(9)
C5 0.0375(12) 0.0364(12) 0.0251(10) -0.0082(9) -0.0067(9) 0.0180(10)
C6 0.0290(11) 0.0262(10) 0.0284(10) 0.0002(8) 0.0006(8) 0.0119(9)
C3 0.0304(11) 0.0336(11) 0.0266(10) 0.0067(8) 0.0038(8) 0.0151(9)
C18 0.0296(11) 0.0317(11) 0.0283(10) -0.0029(8) -0.0032(8) 0.0176(9)
C4 0.0393(12) 0.0428(12) 0.0194(9) 0.0013(8) 0.0003(8) 0.0249(10)
B1 0.0238(11) 0.0238(11) 0.0149(15) 0.000 0.000 0.0119(6)
C19 0.0269(10) 0.0298(11) 0.0314(10) -0.0049(8) -0.0040(8) 0.0155(9)
C12 0.0317(12) 0.0324(12) 0.0555(14) 0.0088(10) 0.0097(10) 0.0185(10)
C20 0.0363(12) 0.0336(12) 0.0376(11) 0.0002(9) -0.0033(9) 0.0185(10)
C9 0.0464(13) 0.0269(11) 0.0382(12) 0.0042(9) 0.0051(10) 0.0196(10)
C8 0.0290(11) 0.0292(11) 0.0312(10) 0.0015(8) 0.0026(8) 0.0159(9)
C10 0.0401(13) 0.0252(11) 0.0443(13) 0.0066(9) 0.0118(10) 0.0061(10)
C16 0.0447(13) 0.0392(13) 0.0460(13) -0.0107(10) 0.0065(10) 0.0256(11)
C21 0.0374(13) 0.0286(12) 0.0617(16) 0.0003(11) 0.0012(11) 0.0139(10)
C14 0.0542(14) 0.0423(13) 0.0244(10) 0.0009(9) -0.0003(9) 0.0322(12)
C24 0.0414(13) 0.0442(13) 0.0314(11) -0.0025(10) -0.0044(10) 0.0183(11)
C11 0.0256(12) 0.0420(14) 0.0660(16) 0.0081(12) 0.0127(11) 0.0112(10)
C22 0.0333(13) 0.0372(13) 0.0672(17) -0.0218(12) -0.0112(12) 0.0141(11)
C15 0.0608(16) 0.0508(15) 0.0276(11) -0.0083(10) 0.0030(10) 0.0314(13)
C23 0.0461(15) 0.0607(17) 0.0418(13) -0.0168(12) -0.0142(11) 0.0244(13)
O1 0.0230(7) 0.0229(7) 0.0260(7) 0.0009(5) -0.0015(5) 0.0109(6)
O2 0.0353(12) 0.0353(12) 0.0194(16) 0.000 0.000 0.0176(6)

loop_
_atom_type_symbol
_atom_type_description
_atom_type_scat_dispersion_real
_atom_type_scat_dispersion_imag
_atom_type_scat_source
C C 0.0033 0.0016 'International Tables Vol C Tables 4.2.6.8 and 6.1.1.4'
H H 0.0000 0.0000 'International Tables Vol C Tables 4.2.6.8 and 6.1.1.4'
B B 0.0013 0.0007 'International Tables Vol C Tables 4.2.6.8 and 6.1.1.4'
O O 0.0106 0.0060 'International Tables Vol C Tables 4.2.6.8 and 6.1.1.4'
Si Si 0.0817 0.0704 'International Tables Vol C Tables 4.2.6.8 and 6.1.1.4'

loop_
_geom_angle_atom_site_label_1
_geom_angle_atom_site_label_2
_geom_angle_atom_site_label_3
_geom_angle
_geom_angle_site_symmetry_1
_geom_angle_site_symmetry_3
O2 Si2 C19 108.56(7) . .
O2 Si2 C19 108.57(7) . 2_655
C19 Si2 C19 110.36(7) . 2_655
O2 Si2 C19 108.57(7) . 3_665
C19 Si2 C19 110.36(7) . 3_665
C19 Si2 C19 110.36(7) 2_655 3_665
O1 Si1 C7 106.95(8) . .
O1 Si1 C13 111.91(8) . .
C7 Si1 C13 110.74(8) . .
O1 Si1 C1 108.39(8) . .
C7 Si1 C1 109.86(8) . .
C13 Si1 C1 108.95(8) . .
C2 C1 C6 117.44(17) . .
C2 C1 Si1 120.09(14) . .
C6 C1 Si1 122.46(15) . .
C8 C7 C12 117.47(18) . .
C8 C7 Si1 122.88(15) . .
C12 C7 Si1 119.53(15) . .
C18 C13 C14 117.37(18) . .
C18 C13 Si1 121.72(14) . .
C14 C13 Si1 120.89(15) . .
C16 C17 C18 119.9(2) . .
C16 C17 H17 120.1 . .
C18 C17 H17 120.1 . .
C3 C2 C1 121.66(18) . .
C3 C2 H2 119.2 . .
C1 C2 H2 119.2 . .
C4 C5 C6 120.10(19) . .
C4 C5 H5 120.0 . .
C6 C5 H5 120.0 . .
C5 C6 C1 121.12(19) . .
C5 C6 H6 119.4 . .
C1 C6 H6 119.4 . .
C4 C3 C2 119.68(19) . .
C4 C3 H3 120.2 . .
C2 C3 H3 120.2 . .
C17 C18 C13 121.37(19) . .
C17 C18 H18 119.3 . .
C13 C18 H18 119.3 . .
C5 C4 C3 119.99(18) . .
C5 C4 H4 120.0 . .
C3 C4 H4 120.0 . .
O1 B1 O1 119.995(4) . 3
O1 B1 O1 119.998(5) . 2
O1 B1 O1 119.996(5) 3 2
C20 C19 C24 117.0(2) . .
C20 C19 Si2 121.52(16) . .
C24 C19 Si2 121.48(17) . .
C11 C12 C7 121.5(2) . .
C11 C12 H12 119.2 . .
C7 C12 H12 119.2 . .
C21 C20 C19 121.5(2) . .
C21 C20 H20 119.3 . .
C19 C20 H20 119.3 . .
C10 C9 C8 120.2(2) . .
C10 C9 H9 119.9 . .
C8 C9 H9 119.9 . .
C9 C8 C7 121.10(19) . .
C9 C8 H8 119.5 . .
C7 C8 H8 119.5 . .
C9 C10 C11 119.8(2) . .
C9 C10 H10 120.1 . .
C11 C10 H10 120.1 . .
C15 C16 C17 120.0(2) . .
C15 C16 H16 120.0 . .
C17 C16 H16 120.0 . .
C22 C21 C20 120.3(2) . .
C22 C21 H21 119.8 . .
C20 C21 H21 119.8 . .
C15 C14 C13 121.5(2) . .
C15 C14 H14 119.3 . .
C13 C14 H14 119.3 . .
C23 C24 C19 121.5(2) . .
C23 C24 H24 119.2 . .
C19 C24 H24 119.2 . .
C10 C11 C12 119.9(2) . .
C10 C11 H11 120.1 . .
C12 C11 H11 120.1 . .
C21 C22 C23 119.8(2) . .
C21 C22 H22 120.1 . .
C23 C22 H22 120.1 . .
C16 C15 C14 119.9(2) . .
C16 C15 H15 120.1 . .
C14 C15 H15 120.1 . .
C22 C23 C24 119.9(2) . .
C22 C23 H23 120.1 . .
C24 C23 H23 120.1 . .
B1 O1 Si1 136.60(11) . .
Si2 O2 Si2 180.0 16_656 .

loop_
_geom_bond_atom_site_label_1
_geom_bond_atom_site_label_2
_geom_bond_distance
_geom_bond_site_symmetry_2
Si2 O2 1.6219(8) .
Si2 C19 1.872(2) .
Si2 C19 1.872(2) 2_655
Si2 C19 1.872(2) 3_665
Si1 O1 1.6517(14) .
Si1 C7 1.8570(19) .
Si1 C13 1.862(2) .
Si1 C1 1.8719(19) .
C1 C2 1.393(3) .
C1 C6 1.395(3) .
C7 C8 1.392(3) .
C7 C12 1.395(3) .
C13 C18 1.393(3) .
C13 C14 1.395(3) .
C17 C16 1.379(3) .
C17 C18 1.387(3) .
C17 H17 0.9300 .
C2 C3 1.387(3) .
C2 H2 0.9300 .
C5 C4 1.375(3) .
C5 C6 1.393(3) .
C5 H5 0.9300 .
C6 H6 0.9300 .
C3 C4 1.383(3) .
C3 H3 0.9300 .
C18 H18 0.9300 .
C4 H4 0.9300 .
B1 O1 1.3638(13) .
B1 O1 1.3638(13) 3
B1 O1 1.3638(13) 2
C19 C20 1.394(3) .
C19 C24 1.397(3) .
C12 C11 1.381(3) .
C12 H12 0.9300 .
C20 C21 1.380(3) .
C20 H20 0.9300 .
C9 C10 1.379(3) .
C9 C8 1.385(3) .
C9 H9 0.9300 .
C8 H8 0.9300 .
C10 C11 1.379(4) .
C10 H10 0.9300 .
C16 C15 1.378(4) .
C16 H16 0.9300 .
C21 C22 1.374(4) .
C21 H21 0.9300 .
C14 C15 1.383(3) .
C14 H14 0.9300 .
C24 C23 1.386(3) .
C24 H24 0.9300 .
C11 H11 0.9300 .
C22 C23 1.376(4) .
C22 H22 0.9300 .
C15 H15 0.9300 .
C23 H23 0.9300 .
O2 Si2 1.6218(8) 16_656

loop_
_geom_torsion_atom_site_label_1
_geom_torsion_atom_site_label_2
_geom_torsion_atom_site_label_3
_geom_torsion_atom_site_label_4
_geom_torsion
_geom_torsion_site_symmetry_1
O1 Si1 C1 C2 58.71(17) .
C7 Si1 C1 C2 175.24(15) .
C13 Si1 C1 C2 -63.29(17) .
O1 Si1 C1 C6 -120.14(16) .
C7 Si1 C1 C6 -3.61(19) .
C13 Si1 C1 C6 117.86(17) .
O1 Si1 C7 C8 23.96(17) .
C13 Si1 C7 C8 146.13(16) .
C1 Si1 C7 C8 -93.47(17) .
O1 Si1 C7 C12 -160.03(16) .
C13 Si1 C7 C12 -37.86(19) .
C1 Si1 C7 C12 82.54(18) .
O1 Si1 C13 C18 -137.23(16) .
C7 Si1 C13 C18 103.55(17) .
C1 Si1 C13 C18 -17.39(19) .
O1 Si1 C13 C14 44.26(19) .
C7 Si1 C13 C14 -74.97(19) .
C1 Si1 C13 C14 164.10(17) .
C6 C1 C2 C3 0.5(3) .
Si1 C1 C2 C3 -178.36(16) .
C4 C5 C6 C1 -0.6(3) .
C2 C1 C6 C5 0.4(3) .
Si1 C1 C6 C5 179.30(16) .
C1 C2 C3 C4 -1.3(3) .
C16 C17 C18 C13 0.2(3) .
C14 C13 C18 C17 -0.5(3) .
Si1 C13 C18 C17 -179.04(17) .
C6 C5 C4 C3 -0.1(3) .
C2 C3 C4 C5 1.0(3) .
O2 Si2 C19 C20 -12.85(19) .
C19 Si2 C19 C20 106.0(2) 2_655
C19 Si2 C19 C20 -131.72(19) 3_665
O2 Si2 C19 C24 165.41(16) .
C19 Si2 C19 C24 -75.71(17) 2_655
C19 Si2 C19 C24 46.5(2) 3_665
C8 C7 C12 C11 0.6(3) .
Si1 C7 C12 C11 -175.59(19) .
C24 C19 C20 C21 -0.7(3) .
Si2 C19 C20 C21 177.68(18) .
C10 C9 C8 C7 -0.6(3) .
C12 C7 C8 C9 -0.2(3) .
Si1 C7 C8 C9 175.92(16) .
C8 C9 C10 C11 1.0(4) .
C18 C17 C16 C15 -0.1(4) .
C19 C20 C21 C22 0.6(4) .
C18 C13 C14 C15 0.7(3) .
Si1 C13 C14 C15 179.24(19) .
C20 C19 C24 C23 0.3(3) .
Si2 C19 C24 C23 -178.1(2) .
C9 C10 C11 C12 -0.5(4) .
C7 C12 C11 C10 -0.3(4) .
C20 C21 C22 C23 0.0(4) .
C17 C16 C15 C14 0.2(4) .
C13 C14 C15 C16 -0.6(4) .
C21 C22 C23 C24 -0.4(4) .
C19 C24 C23 C22 0.2(4) .
O1 B1 O1 Si1 -25.9(4) 3
O1 B1 O1 Si1 155.35(12) 2
C7 Si1 O1 B1 178.5(2) .
C13 Si1 O1 B1 57.0(2) .
C1 Si1 O1 B1 -63.1(2) .
